data_7043381
loop_
_publ_author_name
'Yue, Cheng-Yang'
'Lei, Xiao-Wu'
'Lu, Xinxiu'
'Li, Yan'
'Wei, Jun-Chao'
'Wang, Wei'
'Yin, Yun-Dong'
'Wang, Ning'

_publ_section_title
;
 Comparison Studies of Hybrid Lead Halide [MPb2X7]2-- (M = Cu, Ag; X = Br,
 I) Chains: Band Structures and Visible Light Driven Photocatalytic
 Properties
;
_journal_name_full 'Dalton Trans.'
_journal_paper_doi 10.1039/C7DT00820A
_journal_year 2017
_chemical_formula_moiety C30N6H24ZnAgPb2I7
_chemical_formula_sum 'C30 H24 Ag I7 N6 Pb2 Zn'
_chemical_formula_weight 1944.51
_chemical_name_systematic
; 
 ? 
;
_space_group_IT_number 14
_symmetry_cell_setting monoclinic
_symmetry_space_group_name_Hall '-P 2ybc'
_symmetry_space_group_name_H-M 'P 1 21/c 1'
_atom_sites_solution_hydrogens geom
_atom_sites_solution_primary direct
_atom_sites_solution_secondary difmap
_audit_creation_method SHELXL-97
_audit_update_record
;
2017-05-04 deposited with the CCDC.
2017-06-16 downloaded from the CCDC.
;
_cell_angle_alpha 90.00
_cell_angle_beta 109.193(2)
_cell_angle_gamma 90.00
_cell_formula_units_Z 4
_cell_length_a 13.3822(7)
_cell_length_b 13.6064(7)
_cell_length_c 25.1718(12)
_cell_measurement_reflns_used 9930
_cell_measurement_temperature 296(2)
_cell_measurement_theta_max 24.24
_cell_measurement_theta_min 2.20
_cell_volume 4328.6(4)
_computing_cell_refinement 'APEX2 Software Suite (Bruker,2005)'
_computing_data_collection 'APEX2 Software Suite (Bruker,2005)'
_computing_data_reduction 'APEX2 Software Suite (Bruker,2005)'
_computing_molecular_graphics 'Bruker SHELXTL'
_computing_publication_material 'Bruker SHELXTL'
_computing_structure_refinement 'SHELXL-97 (Sheldrick, 2008)'
_computing_structure_solution 'SHELXS-97 (Sheldrick, 2008)'
_diffrn_ambient_temperature 296(2)
_diffrn_measured_fraction_theta_full 0.995
_diffrn_measured_fraction_theta_max 0.995
_diffrn_measurement_device_type 'Bruker SMART CCD area detector'
_diffrn_measurement_method 'phi and omega scans'
_diffrn_radiation_monochromator graphite
_diffrn_radiation_source 'fine-focus sealed tube'
_diffrn_radiation_type MoK\a
_diffrn_radiation_wavelength 0.71073
_diffrn_reflns_av_R_equivalents 0.0530
_diffrn_reflns_av_unetI/netI 0.0446
_diffrn_reflns_limit_h_max 17
_diffrn_reflns_limit_h_min -17
_diffrn_reflns_limit_k_max 17
_diffrn_reflns_limit_k_min -17
_diffrn_reflns_limit_l_max 32
_diffrn_reflns_limit_l_min -32
_diffrn_reflns_number 49674
_diffrn_reflns_theta_full 27.51
_diffrn_reflns_theta_max 27.51
_diffrn_reflns_theta_min 1.61
_exptl_absorpt_coefficient_mu 13.770
_exptl_absorpt_correction_T_max 0.5460
_exptl_absorpt_correction_T_min 0.4055
_exptl_absorpt_correction_type multi-scan
_exptl_absorpt_process_details 'SADABS; Bruker, 2000'
_exptl_crystal_colour yellow
_exptl_crystal_density_diffrn 2.984
_exptl_crystal_density_method 'not measured'
_exptl_crystal_description block
_exptl_crystal_F_000 3431
_exptl_crystal_size_max 0.08
_exptl_crystal_size_mid 0.07
_exptl_crystal_size_min 0.05
_refine_diff_density_max 1.522
_refine_diff_density_min -1.537
_refine_diff_density_rms 0.173
_refine_ls_extinction_method SHELXL
_refine_ls_goodness_of_fit_ref 1.018
_refine_ls_hydrogen_treatment constr
_refine_ls_matrix_type full
_refine_ls_number_parameters 424
_refine_ls_number_reflns 9914
_refine_ls_number_restraints 0
_refine_ls_restrained_S_all 1.018
_refine_ls_R_factor_all 0.0630
_refine_ls_R_factor_gt 0.0371
_refine_ls_shift/su_max 0.001
_refine_ls_shift/su_mean 0.000
_refine_ls_structure_factor_coef Fsqd
_refine_ls_weighting_details 'calc w=1/[\s^2^(Fo^2^)+(0.0396P)^2^+8.5756P] where P=(Fo^2^+2Fc^2^)/3'
_refine_ls_weighting_scheme calc
_refine_ls_wR_factor_gt 0.0811
_refine_ls_wR_factor_ref 0.0897
_reflns_number_gt 7195
_reflns_number_total 9914
_reflns_threshold_expression >2sigma(I)
_cod_data_source_file c7dt00820a2.cif
_cod_data_source_block C30N6H24ZnAgPb2I7
_cod_depositor_comments
;
The following automatic conversions were performed:

'_symmetry_cell_setting' value 'Monoclinic' changed to 'monoclinic'
according to
/home/data/users/saulius/crontab/automatic-downloads/rss-feeds/RSC/lib/dictionaries/cif_core.dic
dictionary named 'cif_core.dic' version 2.4.2 from 2011-04-26.

Automatic conversion script
Id: cif_fix_values 4973 2017-02-22 13:04:09Z antanas 
;
_cod_original_sg_symbol_H-M P2(1)/c
_cod_database_code 7043381

loop_
_symmetry_equiv_pos_as_xyz
'x, y, z'
'-x, y+1/2, -z+1/2'
'-x, -y, -z'
'x, -y-1/2, z-1/2'

loop_
_atom_site_label
_atom_site_type_symbol
_atom_site_fract_x
_atom_site_fract_y
_atom_site_fract_z
_atom_site_U_iso_or_equiv
_atom_site_adp_type
_atom_site_occupancy
_atom_site_symmetry_multiplicity
_atom_site_calc_flag
_atom_site_refinement_flags
Zn1 Zn -0.07913(7) -0.04733(6) -0.19672(3) 0.03291(19) Uani 1 1 d .
N1 N -0.1667(5) -0.1820(4) -0.2194(3) 0.0383(15) Uani 1 1 d .
N2 N -0.0410(5) -0.1227(5) -0.1186(3) 0.0384(15) Uani 1 1 d .
N3 N -0.2095(5) 0.0312(5) -0.1834(3) 0.0381(15) Uani 1 1 d .
N4 N -0.0080(5) 0.0900(4) -0.1590(3) 0.0385(15) Uani 1 1 d .
N5 N -0.1027(5) 0.0033(4) -0.2806(3) 0.0362(14) Uani 1 1 d .
N6 N 0.0618(5) -0.0959(5) -0.2138(3) 0.0391(15) Uani 1 1 d .
C1 C -0.2332(7) -0.2057(6) -0.2708(4) 0.051(2) Uani 1 1 d .
H1 H -0.2352 -0.1656 -0.3010 0.061 Uiso 1 1 calc R
C2 C -0.2982(8) -0.2863(7) -0.2805(5) 0.064(3) Uani 1 1 d .
H2 H -0.3437 -0.3009 -0.3165 0.077 Uiso 1 1 calc R
C3 C -0.2937(9) -0.3448(7) -0.2352(5) 0.076(3) Uani 1 1 d .
H3 H -0.3367 -0.4001 -0.2404 0.091 Uiso 1 1 calc R
C4 C -0.2266(8) -0.3226(7) -0.1826(5) 0.066(3) Uani 1 1 d .
H4 H -0.2236 -0.3618 -0.1519 0.079 Uiso 1 1 calc R
C5 C -0.1640(6) -0.2409(5) -0.1764(4) 0.0421(19) Uani 1 1 d .
C6 C -0.0871(6) -0.2110(6) -0.1206(3) 0.0373(17) Uani 1 1 d .
C7 C -0.0635(8) -0.2702(6) -0.0740(4) 0.056(2) Uani 1 1 d .
H7 H -0.0960 -0.3311 -0.0759 0.067 Uiso 1 1 calc R
C8 C 0.0092(8) -0.2382(7) -0.0243(4) 0.060(3) Uani 1 1 d .
H8 H 0.0282 -0.2788 0.0072 0.072 Uiso 1 1 calc R
C9 C 0.0523(7) -0.1486(7) -0.0213(3) 0.051(2) Uani 1 1 d .
H9 H 0.0988 -0.1250 0.0125 0.061 Uiso 1 1 calc R
C10 C 0.0264(7) -0.0923(7) -0.0693(4) 0.048(2) Uani 1 1 d .
H10 H 0.0570 -0.0305 -0.0674 0.057 Uiso 1 1 calc R
C11 C -0.3068(7) -0.0048(6) -0.1935(4) 0.048(2) Uani 1 1 d .
H11 H -0.3233 -0.0656 -0.2110 0.058 Uiso 1 1 calc R
C12 C -0.3831(7) 0.0444(7) -0.1791(4) 0.058(2) Uani 1 1 d .
H12 H -0.4512 0.0191 -0.1880 0.070 Uiso 1 1 calc R
C13 C -0.3567(8) 0.1313(7) -0.1513(4) 0.062(3) Uani 1 1 d .
H13 H -0.4062 0.1646 -0.1394 0.074 Uiso 1 1 calc R
C14 C -0.2582(7) 0.1700(7) -0.1409(4) 0.053(2) Uani 1 1 d .
H14 H -0.2410 0.2308 -0.1234 0.064 Uiso 1 1 calc R
C15 C -0.1837(6) 0.1171(5) -0.1567(3) 0.0357(17) Uani 1 1 d .
C16 C -0.0745(6) 0.1519(5) -0.1456(3) 0.0359(17) Uani 1 1 d .
C17 C -0.0358(8) 0.2430(6) -0.1202(3) 0.050(2) Uani 1 1 d .
H17 H -0.0807 0.2872 -0.1112 0.061 Uiso 1 1 calc R
C18 C 0.0688(8) 0.2650(7) -0.1091(4) 0.061(3) Uani 1 1 d .
H18 H 0.0952 0.3245 -0.0920 0.073 Uiso 1 1 calc R
C19 C 0.1344(7) 0.2014(7) -0.1225(4) 0.054(2) Uani 1 1 d .
H19 H 0.2056 0.2161 -0.1148 0.064 Uiso 1 1 calc R
C20 C 0.0929(7) 0.1153(6) -0.1476(4) 0.049(2) Uani 1 1 d .
H20 H 0.1375 0.0717 -0.1574 0.058 Uiso 1 1 calc R
C21 C -0.1894(7) 0.0524(6) -0.3122(3) 0.047(2) Uani 1 1 d .
H21 H -0.2443 0.0619 -0.2977 0.056 Uiso 1 1 calc R
C22 C -0.2003(7) 0.0887(6) -0.3642(3) 0.050(2) Uani 1 1 d .
H22 H -0.2618 0.1211 -0.3853 0.060 Uiso 1 1 calc R
C23 C -0.1178(8) 0.0761(7) -0.3846(4) 0.059(2) Uani 1 1 d .
H23 H -0.1217 0.1008 -0.4197 0.070 Uiso 1 1 calc R
C24 C -0.0299(7) 0.0268(7) -0.3525(4) 0.053(2) Uani 1 1 d .
H24 H 0.0259 0.0170 -0.3663 0.063 Uiso 1 1 calc R
C25 C -0.0225(6) -0.0092(5) -0.2996(3) 0.0372(17) Uani 1 1 d .
C26 C 0.0689(6) -0.0653(6) -0.2637(3) 0.0375(17) Uani 1 1 d .
C27 C 0.1589(7) -0.0863(7) -0.2772(4) 0.053(2) Uani 1 1 d .
H27 H 0.1651 -0.0633 -0.3108 0.064 Uiso 1 1 calc R
C28 C 0.2388(8) -0.1408(7) -0.2413(4) 0.061(3) Uani 1 1 d .
H28 H 0.2985 -0.1564 -0.2508 0.073 Uiso 1 1 calc R
C29 C 0.2303(6) -0.1713(7) -0.1925(4) 0.053(2) Uani 1 1 d .
H29 H 0.2841 -0.2081 -0.1676 0.063 Uiso 1 1 calc R
C30 C 0.1419(7) -0.1481(6) -0.1795(4) 0.052(2) Uani 1 1 d .
H30 H 0.1371 -0.1695 -0.1454 0.062 Uiso 1 1 calc R
Pb1 Pb 0.59676(2) -0.53603(2) -0.068968(14) 0.04240(9) Uani 1 1 d .
Pb2 Pb 0.55298(3) -0.19999(2) -0.022333(15) 0.04529(9) Uani 1 1 d .
I1 I 0.53830(6) -0.60864(5) -0.18547(3) 0.06642(19) Uani 1 1 d .
I2 I 0.51232(5) -0.32499(5) -0.12842(3) 0.06084(17) Uani 1 1 d .
I3 I 0.75835(4) -0.09668(4) -0.03191(3) 0.05148(15) Uani 1 1 d .
I4 I 0.83072(4) -0.52915(4) -0.05478(2) 0.04922(14) Uani 1 1 d .
I5 I 0.64009(4) -0.38219(4) 0.05277(2) 0.04950(14) Uani 1 1 d .
I6 I 0.67371(4) -0.75205(4) 0.00338(2) 0.04288(13) Uani 1 1 d .
I7 I 0.58463(4) -0.01923(4) 0.08925(2) 0.05000(14) Uani 1 1 d .
Ag1 Ag 0.63223(6) -0.95211(5) -0.01267(4) 0.0694(2) Uani 1 1 d .

loop_
_atom_site_aniso_label
_atom_site_aniso_U_11
_atom_site_aniso_U_22
_atom_site_aniso_U_33
_atom_site_aniso_U_23
_atom_site_aniso_U_13
_atom_site_aniso_U_12
Zn1 0.0332(5) 0.0366(4) 0.0308(4) 0.0010(3) 0.0130(4) 0.0016(4)
N1 0.046(4) 0.035(3) 0.038(4) -0.005(3) 0.018(3) 0.004(3)
N2 0.034(4) 0.044(4) 0.039(4) 0.002(3) 0.014(3) 0.002(3)
N3 0.033(4) 0.047(4) 0.035(3) -0.004(3) 0.012(3) 0.007(3)
N4 0.039(4) 0.037(3) 0.042(4) 0.004(3) 0.017(3) 0.000(3)
N5 0.040(4) 0.039(3) 0.032(3) 0.000(3) 0.015(3) 0.000(3)
N6 0.036(4) 0.047(4) 0.039(4) 0.005(3) 0.020(3) 0.006(3)
C1 0.055(6) 0.048(5) 0.052(5) -0.014(4) 0.021(4) -0.006(4)
C2 0.051(6) 0.056(6) 0.079(7) -0.023(5) 0.013(5) -0.011(5)
C3 0.064(7) 0.047(6) 0.110(10) 0.001(6) 0.020(7) -0.018(5)
C4 0.054(6) 0.060(6) 0.082(8) 0.007(5) 0.022(6) -0.008(5)
C5 0.044(5) 0.036(4) 0.057(5) 0.003(4) 0.030(4) 0.004(3)
C6 0.033(4) 0.042(4) 0.043(4) 0.004(3) 0.020(4) 0.014(3)
C7 0.078(7) 0.035(4) 0.062(6) 0.015(4) 0.034(6) 0.014(4)
C8 0.074(7) 0.060(6) 0.055(6) 0.030(5) 0.034(5) 0.031(5)
C9 0.040(5) 0.081(7) 0.032(4) 0.018(4) 0.010(4) 0.023(4)
C10 0.042(5) 0.058(5) 0.047(5) 0.001(4) 0.020(4) -0.003(4)
C11 0.040(5) 0.055(5) 0.052(5) -0.016(4) 0.017(4) -0.005(4)
C12 0.038(5) 0.078(7) 0.058(6) -0.006(5) 0.014(4) 0.005(5)
C13 0.050(6) 0.069(6) 0.078(7) -0.001(5) 0.036(5) 0.022(5)
C14 0.050(6) 0.058(5) 0.057(6) -0.007(4) 0.024(5) 0.015(4)
C15 0.041(4) 0.042(4) 0.022(4) 0.001(3) 0.008(3) 0.005(3)
C16 0.046(5) 0.032(4) 0.030(4) 0.003(3) 0.012(3) 0.001(3)
C17 0.070(6) 0.030(4) 0.050(5) -0.006(4) 0.017(5) 0.001(4)
C18 0.066(7) 0.045(5) 0.066(6) -0.006(4) 0.014(5) -0.020(5)
C19 0.047(5) 0.053(5) 0.055(5) 0.001(4) 0.010(4) -0.015(4)
C20 0.043(5) 0.049(5) 0.057(5) -0.002(4) 0.021(4) -0.009(4)
C21 0.053(5) 0.049(5) 0.039(5) 0.006(4) 0.015(4) 0.004(4)
C22 0.056(6) 0.047(5) 0.040(5) 0.002(4) 0.006(4) -0.004(4)
C23 0.076(7) 0.057(6) 0.040(5) 0.013(4) 0.015(5) -0.011(5)
C24 0.056(6) 0.062(6) 0.049(5) -0.001(4) 0.029(5) -0.011(5)
C25 0.041(5) 0.037(4) 0.037(4) -0.004(3) 0.017(4) -0.010(3)
C26 0.034(4) 0.044(4) 0.033(4) -0.008(3) 0.009(3) -0.009(3)
C27 0.050(6) 0.065(6) 0.058(6) -0.010(5) 0.035(5) -0.009(5)
C28 0.043(5) 0.072(6) 0.076(7) -0.015(5) 0.032(5) 0.003(5)
C29 0.028(4) 0.059(5) 0.070(6) 0.004(5) 0.014(4) 0.009(4)
C30 0.048(5) 0.054(5) 0.055(5) 0.009(4) 0.020(4) 0.010(4)
Pb1 0.03705(17) 0.04301(17) 0.05048(19) -0.00278(14) 0.01892(14) -0.00232(13)
Pb2 0.03838(18) 0.03726(16) 0.0654(2) 0.00022(14) 0.02400(16) 0.00076(13)
I1 0.0677(4) 0.0730(4) 0.0517(4) -0.0078(3) 0.0103(3) 0.0075(3)
I2 0.0686(4) 0.0528(3) 0.0604(4) 0.0008(3) 0.0203(3) 0.0176(3)
I3 0.0387(3) 0.0511(3) 0.0729(4) 0.0008(3) 0.0296(3) 0.0064(2)
I4 0.0391(3) 0.0503(3) 0.0630(4) 0.0134(3) 0.0232(3) -0.0009(2)
I5 0.0385(3) 0.0470(3) 0.0583(4) 0.0024(3) 0.0095(3) -0.0007(2)
I6 0.0385(3) 0.0333(3) 0.0588(3) -0.0027(2) 0.0187(2) -0.0029(2)
I7 0.0393(3) 0.0620(4) 0.0483(3) 0.0059(3) 0.0138(3) -0.0018(3)
Ag1 0.0625(5) 0.0411(4) 0.1137(7) -0.0098(4) 0.0412(5) 0.0010(3)

loop_
_atom_type_symbol
_atom_type_description
_atom_type_scat_dispersion_real
_atom_type_scat_dispersion_imag
_atom_type_scat_source
C C 0.0033 0.0016 'International Tables Vol C Tables 4.2.6.8 and 6.1.1.4'
H H 0.0000 0.0000 'International Tables Vol C Tables 4.2.6.8 and 6.1.1.4'
Ag Ag -0.8971 1.1015 'International Tables Vol C Tables 4.2.6.8 and 6.1.1.4'
I I -0.4742 1.8119 'International Tables Vol C Tables 4.2.6.8 and 6.1.1.4'
N N 0.0061 0.0033 'International Tables Vol C Tables 4.2.6.8 and 6.1.1.4'
Pb Pb -3.3944 10.1111 'International Tables Vol C Tables 4.2.6.8 and 6.1.1.4'
Zn Zn 0.2839 1.4301 'International Tables Vol C Tables 4.2.6.8 and 6.1.1.4'

loop_
_geom_angle_atom_site_label_1
_geom_angle_atom_site_label_2
_geom_angle_atom_site_label_3
_geom_angle
_geom_angle_site_symmetry_1
_geom_angle_site_symmetry_3
N2 Zn1 N5 168.3(2) . .
N2 Zn1 N1 77.2(2) . .
N5 Zn1 N1 96.9(2) . .
N2 Zn1 N3 93.2(2) . .
N5 Zn1 N3 97.4(2) . .
N1 Zn1 N3 93.7(2) . .
N2 Zn1 N4 94.2(2) . .
N5 Zn1 N4 93.2(2) . .
N1 Zn1 N4 166.8(2) . .
N3 Zn1 N4 76.5(2) . .
N2 Zn1 N6 94.4(2) . .
N5 Zn1 N6 76.0(2) . .
N1 Zn1 N6 97.0(2) . .
N3 Zn1 N6 168.0(2) . .
N4 Zn1 N6 93.7(2) . .
C5 N1 C1 117.8(7) . .
C5 N1 Zn1 115.3(5) . .
C1 N1 Zn1 126.2(6) . .
C10 N2 C6 118.1(7) . .
C10 N2 Zn1 126.4(5) . .
C6 N2 Zn1 115.5(5) . .
C11 N3 C15 119.3(7) . .
C11 N3 Zn1 125.1(5) . .
C15 N3 Zn1 115.0(5) . .
C20 N4 C16 119.5(7) . .
C20 N4 Zn1 125.8(5) . .
C16 N4 Zn1 114.7(5) . .
C25 N5 C21 119.6(7) . .
C25 N5 Zn1 116.1(5) . .
C21 N5 Zn1 124.0(5) . .
C30 N6 C26 118.4(7) . .
C30 N6 Zn1 126.7(5) . .
C26 N6 Zn1 114.8(5) . .
N1 C1 C2 123.0(9) . .
N1 C1 H1 118.5 . .
C2 C1 H1 118.5 . .
C1 C2 C3 117.5(10) . .
C1 C2 H2 121.3 . .
C3 C2 H2 121.3 . .
C4 C3 C2 120.7(9) . .
C4 C3 H3 119.6 . .
C2 C3 H3 119.6 . .
C3 C4 C5 118.2(10) . .
C3 C4 H4 120.9 . .
C5 C4 H4 120.9 . .
N1 C5 C4 122.7(8) . .
N1 C5 C6 115.1(7) . .
C4 C5 C6 122.2(8) . .
N2 C6 C7 121.3(8) . .
N2 C6 C5 116.2(7) . .
C7 C6 C5 122.5(8) . .
C6 C7 C8 119.1(8) . .
C6 C7 H7 120.4 . .
C8 C7 H7 120.4 . .
C9 C8 C7 120.0(8) . .
C9 C8 H8 120.0 . .
C7 C8 H8 120.0 . .
C8 C9 C10 118.5(9) . .
C8 C9 H9 120.7 . .
C10 C9 H9 120.7 . .
N2 C10 C9 122.9(8) . .
N2 C10 H10 118.6 . .
C9 C10 H10 118.6 . .
N3 C11 C12 122.6(8) . .
N3 C11 H11 118.7 . .
C12 C11 H11 118.7 . .
C13 C12 C11 118.1(9) . .
C13 C12 H12 120.9 . .
C11 C12 H12 120.9 . .
C12 C13 C14 120.5(8) . .
C12 C13 H13 119.8 . .
C14 C13 H13 119.8 . .
C13 C14 C15 119.0(8) . .
C13 C14 H14 120.5 . .
C15 C14 H14 120.5 . .
N3 C15 C14 120.5(8) . .
N3 C15 C16 116.8(7) . .
C14 C15 C16 122.7(7) . .
N4 C16 C17 119.2(7) . .
N4 C16 C15 116.6(6) . .
C17 C16 C15 124.1(7) . .
C18 C17 C16 118.9(8) . .
C18 C17 H17 120.6 . .
C16 C17 H17 120.6 . .
C19 C18 C17 120.9(8) . .
C19 C18 H18 119.5 . .
C17 C18 H18 119.5 . .
C18 C19 C20 117.9(9) . .
C18 C19 H19 121.1 . .
C20 C19 H19 121.1 . .
N4 C20 C19 123.6(8) . .
N4 C20 H20 118.2 . .
C19 C20 H20 118.2 . .
N5 C21 C22 123.1(8) . .
N5 C21 H21 118.4 . .
C22 C21 H21 118.4 . .
C21 C22 C23 117.9(9) . .
C21 C22 H22 121.0 . .
C23 C22 H22 121.0 . .
C24 C23 C22 119.0(8) . .
C24 C23 H23 120.5 . .
C22 C23 H23 120.5 . .
C23 C24 C25 121.0(8) . .
C23 C24 H24 119.5 . .
C25 C24 H24 119.5 . .
N5 C25 C24 119.3(8) . .
N5 C25 C26 117.1(7) . .
C24 C25 C26 123.5(7) . .
N6 C26 C27 119.7(8) . .
N6 C26 C25 115.5(7) . .
C27 C26 C25 124.8(7) . .
C28 C27 C26 120.2(8) . .
C28 C27 H27 119.9 . .
C26 C27 H27 119.9 . .
C29 C28 C27 119.4(8) . .
C29 C28 H28 120.3 . .
C27 C28 H28 120.3 . .
C28 C29 C30 119.4(9) . .
C28 C29 H29 120.3 . .
C30 C29 H29 120.3 . .
N6 C30 C29 122.8(8) . .
N6 C30 H30 118.6 . .
C29 C30 H30 118.6 . .
I1 Pb1 I4 93.07(2) . .
I1 Pb1 I2 84.261(19) . .
I4 Pb1 I2 102.428(18) . .
I1 Pb1 I6 100.145(19) . .
I4 Pb1 I6 81.140(15) . .
I2 Pb1 I6 174.247(18) . .
I1 Pb1 I5 93.148(19) . 3_645
I4 Pb1 I5 158.947(17) . 3_645
I2 Pb1 I5 98.195(17) . 3_645
I6 Pb1 I5 77.972(14) . 3_645
I1 Pb1 I5 163.493(19) . .
I4 Pb1 I5 90.611(17) . .
I2 Pb1 I5 79.232(16) . .
I6 Pb1 I5 96.319(15) . .
I5 Pb1 I5 89.102(15) 3_645 .
I2 Pb2 I5 90.635(18) . .
I2 Pb2 I3 95.17(2) . .
I5 Pb2 I3 103.856(18) . .
I2 Pb2 I6 96.228(18) . 3_645
I5 Pb2 I6 86.145(16) . 3_645
I3 Pb2 I6 164.739(17) . 3_645
I2 Pb2 Ag1 123.78(2) . 1_565
I5 Pb2 Ag1 132.77(2) . 1_565
I3 Pb2 Ag1 47.967(16) . 1_565
I6 Pb2 Ag1 116.844(17) 3_645 1_565
I2 Pb2 Ag1 126.97(2) . 3_645
I5 Pb2 Ag1 117.84(2) . 3_645
I3 Pb2 Ag1 116.987(18) . 3_645
I6 Pb2 Ag1 47.762(16) 3_645 3_645
Ag1 Pb2 Ag1 69.13(2) 1_565 3_645
I2 Pb2 I7 97.738(18) . 3_655
I5 Pb2 I7 166.947(18) . 3_655
I3 Pb2 I7 85.423(16) . 3_655
I6 Pb2 I7 83.018(15) 3_645 3_655
Ag1 Pb2 I7 48.533(17) 1_565 3_655
Ag1 Pb2 I7 49.135(18) 3_645 3_655
I2 Pb2 I7 171.080(18) . .
I5 Pb2 I7 98.284(17) . .
I3 Pb2 I7 82.845(16) . .
I6 Pb2 I7 84.334(15) 3_645 .
Ag1 Pb2 I7 49.107(18) 1_565 .
Ag1 Pb2 I7 48.035(17) 3_645 .
I7 Pb2 I7 73.465(16) 3_655 .
Pb2 I2 Pb1 98.83(2) . .
Ag1 I3 Pb2 72.81(2) 1_565 .
Pb2 I5 Pb1 98.712(17) . 3_645
Pb2 I5 Pb1 91.306(17) . .
Pb1 I5 Pb1 90.898(15) 3_645 .
Ag1 I6 Pb2 71.17(2) . 3_645
Ag1 I6 Pb1 138.62(3) . .
Pb2 I6 Pb1 96.703(15) 3_645 .
Ag1 I7 Ag1 85.43(3) 3_645 1_565
Ag1 I7 Pb2 63.996(19) 3_645 3_655
Ag1 I7 Pb2 64.341(18) 1_565 3_655
Ag1 I7 Pb2 64.255(19) 3_645 .
Ag1 I7 Pb2 63.141(19) 1_565 .
Pb2 I7 Pb2 106.536(16) 3_655 .
I3 Ag1 I6 128.61(3) 1_545 .
I3 Ag1 I7 108.81(3) 1_545 3_645
I6 Ag1 I7 109.42(3) . 3_645
I3 Ag1 I7 104.52(3) 1_545 1_545
I6 Ag1 I7 105.28(3) . 1_545
I7 Ag1 I7 94.57(3) 3_645 1_545
I3 Ag1 Pb2 59.227(18) 1_545 1_545
I6 Ag1 Pb2 171.56(3) . 1_545
I7 Ag1 Pb2 67.47(2) 3_645 1_545
I7 Ag1 Pb2 67.75(2) 1_545 1_545
I3 Ag1 Pb2 169.43(3) 1_545 3_645
I6 Ag1 Pb2 61.072(18) . 3_645
I7 Ag1 Pb2 67.71(2) 3_645 3_645
I7 Ag1 Pb2 66.52(2) 1_545 3_645
Pb2 Ag1 Pb2 110.87(2) 1_545 3_645

loop_
_geom_bond_atom_site_label_1
_geom_bond_atom_site_label_2
_geom_bond_distance
_geom_bond_site_symmetry_2
Zn1 N2 2.125(6) .
Zn1 N5 2.144(6) .
Zn1 N1 2.149(6) .
Zn1 N3 2.163(6) .
Zn1 N4 2.169(6) .
Zn1 N6 2.172(6) .
N1 C5 1.338(9) .
N1 C1 1.345(10) .
N2 C10 1.338(10) .
N2 C6 1.344(10) .
N3 C11 1.335(10) .
N3 C15 1.337(9) .
N4 C20 1.330(10) .
N4 C16 1.346(9) .
N5 C25 1.321(9) .
N5 C21 1.348(10) .
N6 C30 1.338(10) .
N6 C26 1.355(9) .
C1 C2 1.371(12) .
C1 H1 0.9300 .
C2 C3 1.376(14) .
C2 H2 0.9300 .
C3 C4 1.367(14) .
C3 H3 0.9300 .
C4 C5 1.369(12) .
C4 H4 0.9300 .
C5 C6 1.500(11) .
C6 C7 1.372(11) .
C7 C8 1.378(13) .
C7 H7 0.9300 .
C8 C9 1.342(13) .
C8 H8 0.9300 .
C9 C10 1.375(11) .
C9 H9 0.9300 .
C10 H10 0.9300 .
C11 C12 1.365(11) .
C11 H11 0.9300 .
C12 C13 1.360(13) .
C12 H12 0.9300 .
C13 C14 1.362(13) .
C13 H13 0.9300 .
C14 C15 1.389(10) .
C14 H14 0.9300 .
C15 C16 1.473(11) .
C16 C17 1.413(10) .
C17 C18 1.367(13) .
C17 H17 0.9300 .
C18 C19 1.352(13) .
C18 H18 0.9300 .
C19 C20 1.360(12) .
C19 H19 0.9300 .
C20 H20 0.9300 .
C21 C22 1.363(11) .
C21 H21 0.9300 .
C22 C23 1.372(13) .
C22 H22 0.9300 .
C23 C24 1.364(13) .
C23 H23 0.9300 .
C24 C25 1.393(11) .
C24 H24 0.9300 .
C25 C26 1.473(11) .
C26 C27 1.385(11) .
C27 C28 1.369(13) .
C27 H27 0.9300 .
C28 C29 1.337(13) .
C28 H28 0.9300 .
C29 C30 1.363(11) .
C29 H29 0.9300 .
C30 H30 0.9300 .
Pb1 I1 2.9461(7) .
Pb1 I4 3.0337(6) .
Pb1 I2 3.2635(7) .
Pb1 I6 3.4327(6) .
Pb1 I5 3.5072(7) 3_645
Pb1 I5 3.5973(7) .
Pb2 I2 3.0601(7) .
Pb2 I5 3.1031(6) .
Pb2 I3 3.1659(6) .
Pb2 I6 3.2876(6) 3_645
Pb2 Ag1 3.5199(8) 1_565
Pb2 Ag1 3.5551(8) 3_645
Pb2 I7 3.6175(7) 3_655
Pb2 I7 3.6519(7) .
I3 Ag1 2.7368(9) 1_565
I5 Pb1 3.5072(7) 3_645
I6 Ag1 2.7810(9) .
I6 Pb2 3.2876(6) 3_645
I7 Ag1 2.9347(10) 3_645
I7 Ag1 2.9826(11) 1_565
I7 Pb2 3.6176(7) 3_655
Ag1 I3 2.7367(9) 1_545
Ag1 I7 2.9347(10) 3_645
Ag1 I7 2.9827(11) 1_545
Ag1 Pb2 3.5199(8) 1_545
Ag1 Pb2 3.5551(8) 3_645
